data_4501188
loop_
_publ_author_name
'Lieffrig, Julien'
'Yamamoto, Hiroshi M.'
'Kusamoto, Tetsuro'
'Cui, Henbo'
'Jeannin, Olivier'
'Fourmigu\'e, Marc'
'Kato, Reizo'

_publ_section_title
;
 Halogen-Bonded, Eight-fold PtS-Type Interpenetrated Supramolecular
 Network. A Study toward Redundant and Cross-Bar Supramolecular Nanowire
 Crystal
;
_journal_issue 10
_journal_name_full 'Crystal Growth &amp; Design'
_journal_page_first 4267
_journal_paper_doi 10.1021/cg200843w
_journal_volume 11
_journal_year 2011
_chemical_formula_moiety 'C52 H16 F6 I4, C12 H12 S8, Cl'
_chemical_formula_sum 'C64 H28 Cl F6 I4 S8'
_chemical_formula_weight 1710.48
_chemical_name_systematic
; 
 ? 
;
_space_group_IT_number 72
_symmetry_cell_setting orthorhombic
_symmetry_space_group_name_Hall '-I 2 2c'
_symmetry_space_group_name_H-M 'I b a m'
_atom_sites_solution_hydrogens geom
_atom_sites_solution_primary direct
_atom_sites_solution_secondary difmap
_audit_creation_method SHELXL-97
_cell_angle_alpha 90.00
_cell_angle_beta 90.00
_cell_angle_gamma 90.00
_cell_formula_units_Z 4
_cell_length_a 11.810(2)
_cell_length_b 16.572(3)
_cell_length_c 33.961(7)
_cell_measurement_reflns_used 3873
_cell_measurement_temperature 293(2)
_cell_measurement_theta_max 27.9243
_cell_measurement_theta_min 1.8255
_cell_volume 6647(2)
_computing_cell_refinement 'CrystalClear (Rigaku/MSC Inc., 2006)'
_computing_data_collection 'CrystalClear (Rigaku/MSC Inc., 2006)'
_computing_data_reduction 'CrystalClear (Rigaku/MSC Inc., 2006)'
_computing_structure_refinement 'SHELXL-97 (Sheldrick, 1997)'
_computing_structure_solution 'SHELXS-97 (Sheldrick, 1990)'
_diffrn_ambient_temperature 293(2)
_diffrn_detector_area_resol_mean 14.7059
_diffrn_measured_fraction_theta_full 0.748
_diffrn_measured_fraction_theta_max 0.748
_diffrn_measurement_device
;
Mercury CCD (2x2 bin mode)
;
_diffrn_measurement_method dtintegrate.ref
_diffrn_radiation_detector CCD
_diffrn_radiation_monochromator 'Graphite Monochromator'
_diffrn_radiation_source 'Rotating Anode'
_diffrn_radiation_type MoK\a
_diffrn_radiation_wavelength 0.71073
_diffrn_reflns_av_R_equivalents 0.0672
_diffrn_reflns_av_sigmaI/netI 0.1404
_diffrn_reflns_limit_h_max 12
_diffrn_reflns_limit_h_min -15
_diffrn_reflns_limit_k_max 21
_diffrn_reflns_limit_k_min -13
_diffrn_reflns_limit_l_max 32
_diffrn_reflns_limit_l_min -31
_diffrn_reflns_number 16852
_diffrn_reflns_theta_full 27.95
_diffrn_reflns_theta_max 27.95
_diffrn_reflns_theta_min 2.12
_diffrn_source_current 90.0000
_diffrn_source_power 4.5000
_diffrn_source_voltage 50.0000
_exptl_absorpt_coefficient_mu 2.222
_exptl_absorpt_correction_T_max 1.0000
_exptl_absorpt_correction_T_min 0.6314
_exptl_absorpt_correction_type multi-scan
_exptl_crystal_colour Colorless
_exptl_crystal_density_diffrn 1.709
_exptl_crystal_density_method 'not measured'
_exptl_crystal_description Prism
_exptl_crystal_F_000 3456
_exptl_crystal_size_max 0.2000
_exptl_crystal_size_mid 0.2000
_exptl_crystal_size_min 0.2000
_platon_squeeze_details ' ?'
_refine_diff_density_max 1.410
_refine_diff_density_min -0.731
_refine_diff_density_rms 0.145
_refine_ls_extinction_method none
_refine_ls_goodness_of_fit_ref 0.893
_refine_ls_hydrogen_treatment constr
_refine_ls_matrix_type full
_refine_ls_number_parameters 194
_refine_ls_number_reflns 3041
_refine_ls_number_restraints 0
_refine_ls_restrained_S_all 0.893
_refine_ls_R_factor_all 0.1846
_refine_ls_R_factor_gt 0.0787
_refine_ls_shift/su_max 0.002
_refine_ls_shift/su_mean 0.000
_refine_ls_structure_factor_coef Fsqd
_refine_ls_weighting_details 'calc w=1/[\s^2^(Fo^2^)+(0.1340P)^2^+0.0000P] where P=(Fo^2^+2Fc^2^)/3'
_refine_ls_weighting_scheme calc
_refine_ls_wR_factor_gt 0.2064
_refine_ls_wR_factor_ref 0.2674
_reflns_number_gt 1044
_reflns_number_total 3041
_reflns_threshold_expression >2sigma(I)
_cod_data_source_file cg200843w_si_001.cif
_cod_data_source_block Cl
_cod_depositor_comments
;
The following automatic conversions were performed:

'_exptl_absorpt_correction_type' value 'Multi-scan' changed to
'multi-scan' according to
/home/saulius/struct/CIF-dictionaries/cif_core.dic dictionary named
'cif_core.dic' version 2.4.1 from 2010-06-29.

Automatic conversion script
Id: cif_fix_values 1715 2011-07-08 13:25:40Z adriana 
;
_cod_original_sg_symbol_H-M Ibam
_cod_database_code 4501188

loop_
_symmetry_equiv_pos_as_xyz
'x, y, z'
'-x, -y, z'
'x, -y, -z+1/2'
'-x, y, -z+1/2'
'x+1/2, y+1/2, z+1/2'
'-x+1/2, -y+1/2, z+1/2'
'x+1/2, -y+1/2, -z+1'
'-x+1/2, y+1/2, -z+1'
'-x, -y, -z'
'x, y, -z'
'-x, y, z-1/2'
'x, -y, z-1/2'
'-x+1/2, -y+1/2, -z+1/2'
'x+1/2, y+1/2, -z+1/2'
'-x+1/2, y+1/2, z'
'x+1/2, -y+1/2, z'

loop_
_atom_site_label
_atom_site_type_symbol
_atom_site_fract_x
_atom_site_fract_y
_atom_site_fract_z
_atom_site_U_iso_or_equiv
_atom_site_adp_type
_atom_site_occupancy
_atom_site_symmetry_multiplicity
_atom_site_calc_flag
_atom_site_refinement_flags
I001 I 0.17542(9) 0.93730(6) 0.06223(4) 0.1005(6) Uani 1 1 d .
Cl02 Cl 0.0000 1.0000 0.0000 0.085(2) Uani 1 4 d S
S003 S 0.4099(4) 1.0714(2) 0.04210(13) 0.0898(13) Uani 1 1 d .
S004 S 0.2558(5) 1.2084(3) 0.05089(16) 0.1159(17) Uani 1 1 d .
F005 F 0.8384(5) 0.5486(3) 0.2119(2) 0.068(2) Uani 1 1 d .
C008 C 1.0000 0.5458(8) 0.2500 0.051(4) Uani 1 2 d S
C009 C 0.6661(10) 0.7770(6) 0.1692(3) 0.053(3) Uani 1 1 d .
C010 C 0.9182(9) 0.5869(6) 0.2310(3) 0.053(3) Uani 1 1 d .
C011 C 0.4847(12) 0.8413(8) 0.1300(4) 0.081(4) Uani 1 1 d .
C012 C 0.7526(11) 0.7442(6) 0.1924(4) 0.067(4) Uani 1 1 d .
C013 C 0.9143(10) 0.6711(6) 0.2304(4) 0.064(3) Uani 1 1 d .
C014 C 0.8268(10) 0.7119(7) 0.2097(4) 0.063(4) Uani 1 1 d .
C015 C 0.3258(10) 1.1443(6) 0.0201(4) 0.075(4) Uani 1 1 d .
C016 C 0.4628(14) 1.0298(9) 0.0000 0.061(5) Uani 1 2 d S
C017 C 0.5686(11) 0.8907(8) 0.1432(5) 0.079(4) Uani 1 1 d .
H017 H 0.5643 0.9461 0.1391 0.095 Uiso 1 1 calc R
C018 C 0.5805(11) 0.7282(7) 0.1542(4) 0.077(4) Uani 1 1 d .
H018 H 0.5854 0.6726 0.1575 0.093 Uiso 1 1 calc R
C019 C 0.3878(14) 0.8751(9) 0.1107(5) 0.086(5) Uani 1 1 d .
C020 C 0.6594(12) 0.8578(8) 0.1625(4) 0.072(4) Uani 1 1 d .
H020 H 0.7175 0.8912 0.1711 0.086 Uiso 1 1 calc R
C021 C 0.4918(13) 0.7588(9) 0.1354(4) 0.087(4) Uani 1 1 d .
H021 H 0.4350 0.7251 0.1260 0.104 Uiso 1 1 calc R
C022 C 0.3067(14) 0.8968(9) 0.0945(5) 0.091(5) Uani 1 1 d .
C024 C 0.0800(19) 1.2414(14) 0.0000 0.130(10) Uani 1 2 d S
H02A H -0.0017 1.2479 0.0000 0.156 Uiso 1 2 calc SR
H02B H 0.1132 1.2950 0.0000 0.156 Uiso 1 2 calc SR
C025 C 0.1136(12) 1.1998(9) 0.0369(5) 0.100(5) Uani 1 1 d .
H02C H 0.0960 1.1429 0.0340 0.120 Uiso 1 1 calc R
H02D H 0.0671 1.2205 0.0581 0.120 Uiso 1 1 calc R
F1 F 1.0000 0.7900(5) 0.2500 0.087(3) Uani 1 2 d S
C1 C 1.0000 0.7120(10) 0.2500 0.053(4) Uani 1 2 d S

loop_
_atom_site_aniso_label
_atom_site_aniso_U_11
_atom_site_aniso_U_22
_atom_site_aniso_U_33
_atom_site_aniso_U_23
_atom_site_aniso_U_13
_atom_site_aniso_U_12
I001 0.0728(8) 0.0913(8) 0.1373(13) 0.0198(6) -0.0253(7) 0.0119(5)
Cl02 0.059(4) 0.106(5) 0.088(6) 0.000 0.000 0.030(4)
S003 0.085(3) 0.102(3) 0.082(3) -0.001(2) -0.003(3) 0.017(2)
S004 0.132(4) 0.104(3) 0.112(4) -0.031(3) -0.022(4) 0.033(3)
F005 0.060(4) 0.070(4) 0.074(6) -0.010(3) -0.017(4) -0.003(3)
C008 0.045(9) 0.049(8) 0.058(13) 0.000 0.005(9) 0.000
C009 0.055(7) 0.061(6) 0.042(9) 0.004(5) -0.002(7) 0.018(5)
C010 0.051(7) 0.069(7) 0.038(9) -0.008(6) -0.005(7) -0.011(5)
C011 0.072(10) 0.084(10) 0.085(12) 0.025(8) -0.023(9) 0.019(7)
C012 0.060(8) 0.065(7) 0.076(11) -0.008(7) 0.003(8) 0.012(6)
C013 0.063(8) 0.064(7) 0.064(10) 0.001(6) -0.018(8) 0.015(6)
C014 0.058(8) 0.059(6) 0.072(11) -0.014(6) -0.015(8) 0.007(6)
C015 0.063(8) 0.063(6) 0.100(13) -0.008(6) 0.006(7) -0.017(5)
C016 0.048(10) 0.077(11) 0.058(13) 0.000 0.000 0.001(7)
C017 0.054(8) 0.069(8) 0.115(14) 0.014(8) -0.028(9) 0.009(6)
C018 0.066(9) 0.071(8) 0.095(12) 0.007(7) -0.019(9) 0.007(6)
C019 0.096(13) 0.107(11) 0.057(12) 0.005(8) -0.012(10) 0.020(9)
C020 0.086(10) 0.087(9) 0.044(10) -0.007(7) 0.002(8) -0.006(7)
C021 0.080(11) 0.114(12) 0.067(12) 0.006(8) -0.017(9) 0.015(9)
C022 0.107(14) 0.086(9) 0.078(14) 0.016(8) -0.037(11) 0.006(8)
C024 0.11(2) 0.16(2) 0.12(2) 0.000 0.000 0.093(18)
C025 0.090(12) 0.111(11) 0.099(15) -0.036(10) -0.014(10) 0.035(9)
F1 0.100(8) 0.056(6) 0.104(9) 0.000 -0.030(7) 0.000
C1 0.038(9) 0.078(11) 0.043(13) 0.000 -0.016(9) 0.000

loop_
_atom_type_symbol
_atom_type_description
_atom_type_scat_dispersion_real
_atom_type_scat_dispersion_imag
_atom_type_scat_source
C C 0.0033 0.0016 'International Tables Vol C Tables 4.2.6.8 and 6.1.1.4'
H H 0.0000 0.0000 'International Tables Vol C Tables 4.2.6.8 and 6.1.1.4'
F F 0.0171 0.0103 'International Tables Vol C Tables 4.2.6.8 and 6.1.1.4'
S S 0.1246 0.1234 'International Tables Vol C Tables 4.2.6.8 and 6.1.1.4'
Cl Cl 0.1484 0.1585 'International Tables Vol C Tables 4.2.6.8 and 6.1.1.4'
I I -0.4742 1.8119 'International Tables Vol C Tables 4.2.6.8 and 6.1.1.4'

loop_
_geom_angle_atom_site_label_1
_geom_angle_atom_site_label_2
_geom_angle_atom_site_label_3
_geom_angle
_geom_angle_site_symmetry_1
_geom_angle_site_symmetry_3
C016 S003 C015 97.5(6) . .
C015 S004 C025 104.3(6) . .
C010 C008 C010 119.1(14) 4_755 .
C010 C008 C008 120.4(7) 4_755 2_765
C010 C008 C008 120.4(7) . 2_765
C020 C009 C018 118.0(11) . .
C020 C009 C012 121.2(12) . .
C018 C009 C012 120.7(11) . .
F005 C010 C008 120.5(10) . .
F005 C010 C013 117.1(10) . .
C008 C010 C013 122.4(11) . .
C017 C011 C021 120.5(13) . .
C017 C011 C019 119.7(13) . .
C021 C011 C019 119.8(14) . .
C014 C012 C009 174.7(13) . .
C1 C013 C010 117.3(11) . .
C1 C013 C014 122.3(11) . .
C010 C013 C014 120.4(11) . .
C012 C014 C013 178.4(13) . .
C015 C015 S004 127.8(5) 10 .
C015 C015 S003 115.6(4) 10 .
S004 C015 S003 116.6(8) . .
C016 C016 S003 123.1(4) 9_675 .
C016 C016 S003 123.1(4) 9_675 10
S003 C016 S003 113.9(9) . 10
C011 C017 C020 119.2(12) . .
C011 C017 H017 120.4 . .
C020 C017 H017 120.4 . .
C021 C018 C009 121.8(13) . .
C021 C018 H018 119.1 . .
C009 C018 H018 119.1 . .
C022 C019 C011 175.0(17) . .
C009 C020 C017 121.2(12) . .
C009 C020 H020 119.4 . .
C017 C020 H020 119.4 . .
C018 C021 C011 119.4(14) . .
C018 C021 H021 120.3 . .
C011 C021 H021 120.3 . .
C019 C022 I001 174.6(16) . .
C025 C024 C025 115.1(16) 10 .
C025 C024 H02A 108.5 10 .
C025 C024 H02A 108.5 . .
C025 C024 H02B 108.5 10 .
C025 C024 H02B 108.5 . .
H02A C024 H02B 107.5 . .
C024 C025 S004 116.6(15) . .
C024 C025 H02C 108.1 . .
S004 C025 H02C 108.1 . .
C024 C025 H02D 108.1 . .
S004 C025 H02D 108.1 . .
H02C C025 H02D 107.3 . .
F1 C1 C013 119.3(8) . 4_755
F1 C1 C013 119.3(8) . .
C013 C1 C013 121.5(15) 4_755 .

loop_
_geom_bond_atom_site_label_1
_geom_bond_atom_site_label_2
_geom_bond_distance
_geom_bond_site_symmetry_2
I001 C022 2.015(16) .
S003 C016 1.706(9) .
S003 C015 1.733(13) .
S004 C015 1.705(12) .
S004 C025 1.752(16) .
F005 C010 1.308(11) .
C008 C010 1.348(13) 4_755
C008 C010 1.348(12) .
C008 C008 1.52(3) 2_765
C009 C020 1.361(15) .
C009 C018 1.391(16) .
C009 C012 1.399(16) .
C010 C013 1.395(14) .
C011 C017 1.360(17) .
C011 C021 1.381(16) .
C011 C019 1.434(19) .
C012 C014 1.184(15) .
C013 C1 1.387(13) .
C013 C014 1.422(15) .
C015 C015 1.36(3) 10
C016 C016 1.32(3) 9_675
C016 S003 1.706(9) 10
C017 C020 1.370(17) .
C017 H017 0.9300 .
C018 C021 1.327(16) .
C018 H018 0.9300 .
C019 C022 1.160(18) .
C020 H020 0.9300 .
C021 H021 0.9300 .
C024 C025 1.483(16) 10
C024 C025 1.483(16) .
C024 H02A 0.9700 .
C024 H02B 0.9700 .
C025 H02C 0.9700 .
C025 H02D 0.9700 .
F1 C1 1.294(16) .
C1 C013 1.387(13) 4_755

loop_
_geom_torsion_atom_site_label_1
_geom_torsion_atom_site_label_2
_geom_torsion_atom_site_label_3
_geom_torsion_atom_site_label_4
_geom_torsion
_geom_torsion_site_symmetry_1
_geom_torsion_site_symmetry_4
C010 C008 C010 F005 179.3(12) 4_755 .
C008 C008 C010 F005 -0.7(12) 2_765 .
C010 C008 C010 C013 -0.5(9) 4_755 .
C008 C008 C010 C013 179.5(9) 2_765 .
C020 C009 C012 C014 -134(15) . .
C018 C009 C012 C014 50(16) . .
F005 C010 C013 C1 -178.8(9) . .
C008 C010 C013 C1 1.0(17) . .
F005 C010 C013 C014 -0.3(18) . .
C008 C010 C013 C014 179.5(11) . .
C009 C012 C014 C013 -55(61) . .
C1 C013 C014 C012 -167(100) . .
C010 C013 C014 C012 15(53) . .
C025 S004 C015 C015 56.4(7) . 10
C025 S004 C015 S003 -125.2(8) . .
C016 S003 C015 C015 1.5(7) . 10
C016 S003 C015 S004 -177.1(8) . .
C015 S003 C016 C016 178(2) . 9_675
C015 S003 C016 S003 -2.5(11) . 10
C021 C011 C017 C020 -1(2) . .
C019 C011 C017 C020 178.4(14) . .
C020 C009 C018 C021 -3(2) . .
C012 C009 C018 C021 173.3(13) . .
C017 C011 C019 C022 176(100) . .
C021 C011 C019 C022 -5(22) . .
C018 C009 C020 C017 3(2) . .
C012 C009 C020 C017 -173.3(13) . .
C011 C017 C020 C009 -1(2) . .
C009 C018 C021 C011 1(2) . .
C017 C011 C021 C018 1(2) . .
C019 C011 C021 C018 -178.4(14) . .
C011 C019 C022 I001 -107(23) . .
C025 C024 C025 S004 77(2) 10 .
C015 S004 C025 C024 -76.1(12) . .
C010 C013 C1 F1 179.5(8) . .
C014 C013 C1 F1 1.0(14) . .
C010 C013 C1 C013 -0.5(8) . 4_755
C014 C013 C1 C013 -178.9(14) . 4_755

loop_
_platon_squeeze_void_nr
_platon_squeeze_void_average_x
_platon_squeeze_void_average_y
_platon_squeeze_void_average_z
_platon_squeeze_void_volume
_platon_squeeze_void_count_electrons
1 0.000 0.000 0.250 253.1 44.3
2 0.000 0.000 0.750 253.2 44.4
3 0.500 0.500 0.250 253.2 44.4
4 0.500 0.500 0.750 253.2 44.4
